data_7126322
loop_
_publ_author_name
'Hsueh, Fang-Che'
'Tsai, Chi-You'
'Lai, Chien-Chen'
'Liu, Yi-Hung'
'Peng, Shie-Ming'
'Chiu, Sheng-Hsien'

_publ_section_title
;
 Interlocking increases the persistence of N-heterocyclic carbenes in
 solution.
;
_journal_issue 35
_journal_name_full 'Chemical communications (Cambridge, England)'
_journal_page_first 4773
_journal_page_last 4776
_journal_paper_doi 10.1039/d0cc01183e
_journal_volume 56
_journal_year 2020
_chemical_formula_sum 'C66 H100 N4'
_chemical_formula_weight 949.49
_space_group_crystal_system monoclinic
_space_group_IT_number 14
_space_group_name_Hall '-P 2ybc'
_space_group_name_H-M_alt 'P 1 21/c 1'
_atom_sites_solution_hydrogens geom
_audit_creation_method SHELXL-2017/1
_audit_update_record
;
2019-11-28 deposited with the CCDC.	2020-03-18 downloaded from the CCDC.
;
_cell_angle_alpha 90
_cell_angle_beta 117.532(3)
_cell_angle_gamma 90
_cell_formula_units_Z 4
_cell_length_a 18.6997(4)
_cell_length_b 17.6316(3)
_cell_length_c 20.1905(5)
_cell_measurement_reflns_used 16321
_cell_measurement_temperature 120(2)
_cell_measurement_theta_max 29.0170
_cell_measurement_theta_min 3.5100
_cell_volume 5903.0(3)
_computing_cell_refinement 'CrysAlisPro 1.171.39.46 (Rigaku OD, 2018)'
_computing_data_collection 'CrysAlisPro 1.171.39.46 (Rigaku OD, 2018)'
_computing_data_reduction 'CrysAlisPro 1.171.39.46 (Rigaku OD, 2018)'
_computing_structure_refinement 'SHELXL-2017/1 (Sheldrick, 2017)'
_diffrn_ambient_temperature 120(2)
_diffrn_detector_area_resol_mean 10.2496
_diffrn_measured_fraction_theta_full 0.998
_diffrn_measured_fraction_theta_max 0.989
_diffrn_measurement_device_type 'Xcalibur, Atlas, Gemini'
_diffrn_measurement_method '\w scans'
_diffrn_radiation_type MoK\a
_diffrn_radiation_wavelength 0.71073
_diffrn_reflns_av_R_equivalents 0.0313
_diffrn_reflns_av_unetI/netI 0.0366
_diffrn_reflns_Laue_measured_fraction_full 0.998
_diffrn_reflns_Laue_measured_fraction_max 0.989
_diffrn_reflns_limit_h_max 24
_diffrn_reflns_limit_h_min -19
_diffrn_reflns_limit_k_max 19
_diffrn_reflns_limit_k_min -22
_diffrn_reflns_limit_l_max 21
_diffrn_reflns_limit_l_min -25
_diffrn_reflns_number 41688
_diffrn_reflns_point_group_measured_fraction_full 0.998
_diffrn_reflns_point_group_measured_fraction_max 0.989
_diffrn_reflns_theta_full 25.242
_diffrn_reflns_theta_max 27.500
_diffrn_reflns_theta_min 3.072
_diffrn_source 'fine-focus sealed X-ray tube'
_exptl_absorpt_coefficient_mu 0.061
_exptl_absorpt_correction_T_max 1.00000
_exptl_absorpt_correction_T_min 0.93091
_exptl_absorpt_correction_type multi-scan
_exptl_absorpt_process_details
; 
CrysAlisPro 1.171.39.46 (Rigaku Oxford Diffraction, 2018) 
Empirical absorption correction using spherical harmonics, 
 implemented in SCALE3 ABSPACK scaling algorithm. 
;
_exptl_crystal_density_diffrn 1.068
_exptl_crystal_description plate
_exptl_crystal_F_000 2096
_exptl_crystal_size_max 0.25
_exptl_crystal_size_mid 0.20
_exptl_crystal_size_min 0.15
_refine_diff_density_max 0.672
_refine_diff_density_min -0.519
_refine_diff_density_rms 0.047
_refine_ls_extinction_method none
_refine_ls_goodness_of_fit_ref 1.028
_refine_ls_hydrogen_treatment constr
_refine_ls_matrix_type full
_refine_ls_number_parameters 632
_refine_ls_number_reflns 13432
_refine_ls_number_restraints 0
_refine_ls_restrained_S_all 1.028
_refine_ls_R_factor_all 0.0740
_refine_ls_R_factor_gt 0.0548
_refine_ls_shift/su_max 0.003
_refine_ls_shift/su_mean 0.000
_refine_ls_structure_factor_coef Fsqd
_refine_ls_weighting_details 'w=1/[\s^2^(Fo^2^)+(0.0684P)^2^+2.3367P] where P=(Fo^2^+2Fc^2^)/3'
_refine_ls_weighting_scheme calc
_refine_ls_wR_factor_gt 0.1362
_refine_ls_wR_factor_ref 0.1508
_reflns_Friedel_coverage 0.000
_reflns_number_gt 10643
_reflns_number_total 13432
_reflns_threshold_expression 'I > 2\s(I)'
_cod_data_source_file d0cc01183e2.cif
_cod_data_source_block ic19702
_cod_depositor_comments 'Adding full bibliography for 7126320--7126323.cif.'
_cod_original_sg_symbol_H-M 'P 21/c'
_cod_database_code 7126322
_shelx_shelxl_version_number 2017/1
_shelx_space_group_comment
; 
The symmetry employed for this shelxl refinement is uniquely defined 
by the following loop, which should always be used as a source of 
symmetry information in preference to the above space-group names. 
They are only intended as comments. 
;

loop_
_space_group_symop_operation_xyz
'x, y, z'
'-x, y+1/2, -z+1/2'
'-x, -y, -z'
'x, -y-1/2, z-1/2'

loop_
_atom_site_label
_atom_site_type_symbol
_atom_site_fract_x
_atom_site_fract_y
_atom_site_fract_z
_atom_site_U_iso_or_equiv
_atom_site_adp_type
_atom_site_occupancy
_atom_site_site_symmetry_order
_atom_site_calc_flag
_atom_site_refinement_flags_posn
_atom_site_refinement_flags_adp
_atom_site_refinement_flags_occupancy
_atom_site_disorder_assembly
_atom_site_disorder_group
N1 N 0.33339(9) 0.43618(8) 0.25413(9) 0.0196(3) Uani 1 1 d . . . . .
N2 N 0.32113(9) 0.30285(8) 0.24475(9) 0.0196(3) Uani 1 1 d . . . . .
N3 N 0.17032(9) 0.31330(8) 0.25833(9) 0.0201(3) Uani 1 1 d . . . . .
N4 N 0.16846(9) 0.44521(8) 0.24109(9) 0.0195(3) Uani 1 1 d . . . . .
C1 C 0.28413(10) 0.37216(10) 0.24950(11) 0.0168(3) Uani 1 1 d . . . . .
C2 C 0.39903(13) 0.40591(11) 0.24055(14) 0.0321(5) Uani 1 1 d . . . . .
H2A H 0.450659 0.431632 0.272754 0.038 Uiso 1 1 calc R U . . .
H2B H 0.386595 0.412879 0.187658 0.038 Uiso 1 1 calc R U . . .
C3 C 0.40350(13) 0.32329(11) 0.25961(14) 0.0324(5) Uani 1 1 d . . . . .
H3A H 0.420521 0.293040 0.228021 0.039 Uiso 1 1 calc R U . . .
H3B H 0.442186 0.314598 0.312734 0.039 Uiso 1 1 calc R U . . .
C4 C 0.27487(13) 0.25949(10) 0.17599(11) 0.0244(4) Uani 1 1 d . . . . .
H4A H 0.279325 0.284939 0.134345 0.029 Uiso 1 1 calc R U . . .
H4B H 0.217295 0.259786 0.164304 0.029 Uiso 1 1 calc R U . . .
C5 C 0.30272(11) 0.17801(10) 0.18088(11) 0.0200(4) Uani 1 1 d . . . . .
C6 C 0.33886(11) 0.14017(10) 0.24875(10) 0.0194(4) Uani 1 1 d . . . . .
H6A H 0.349293 0.166634 0.293301 0.023 Uiso 1 1 calc R U . . .
C7 C 0.36017(11) 0.06374(10) 0.25263(10) 0.0186(4) Uani 1 1 d . . . . .
C8 C 0.34377(11) 0.02697(10) 0.18617(10) 0.0208(4) Uani 1 1 d . . . . .
H8A H 0.358130 -0.024962 0.188102 0.025 Uiso 1 1 calc R U . . .
C9 C 0.30724(11) 0.06287(10) 0.11691(10) 0.0207(4) Uani 1 1 d . . . . .
C10 C 0.28755(12) 0.13943(10) 0.11568(11) 0.0209(4) Uani 1 1 d . . . . .
H10A H 0.263298 0.165660 0.069350 0.025 Uiso 1 1 calc R U . . .
C11 C 0.39550(11) 0.01880(10) 0.32601(10) 0.0204(4) Uani 1 1 d . . . . .
C12 C 0.41598(14) 0.06964(11) 0.39342(11) 0.0300(5) Uani 1 1 d . . . . .
H12A H 0.456115 0.107354 0.397023 0.045 Uiso 1 1 calc R U . . .
H12B H 0.367079 0.095539 0.387696 0.045 Uiso 1 1 calc R U . . .
H12C H 0.437918 0.038720 0.438899 0.045 Uiso 1 1 calc R U . . .
C13 C 0.33265(12) -0.03966(11) 0.32161(11) 0.0258(4) Uani 1 1 d . . . . .
H13A H 0.318802 -0.072869 0.278457 0.039 Uiso 1 1 calc R U . . .
H13B H 0.354927 -0.070136 0.367384 0.039 Uiso 1 1 calc R U . . .
H13C H 0.284088 -0.013318 0.316180 0.039 Uiso 1 1 calc R U . . .
C14 C 0.47244(12) -0.02299(11) 0.33703(12) 0.0270(4) Uani 1 1 d . . . . .
H14A H 0.460023 -0.055930 0.293972 0.040 Uiso 1 1 calc R U . . .
H14B H 0.513491 0.014116 0.341614 0.040 Uiso 1 1 calc R U . . .
H14C H 0.492811 -0.053793 0.382533 0.040 Uiso 1 1 calc R U . . .
C15 C 0.28773(13) 0.01682(11) 0.04628(11) 0.0257(4) Uani 1 1 d . . . . .
C16 C 0.22758(13) -0.04571(12) 0.03966(12) 0.0331(5) Uani 1 1 d . . . . .
H16A H 0.214248 -0.075929 -0.005285 0.050 Uiso 1 1 calc R U . . .
H16B H 0.251750 -0.078546 0.083767 0.050 Uiso 1 1 calc R U . . .
H16C H 0.178359 -0.022550 0.036278 0.050 Uiso 1 1 calc R U . . .
C17 C 0.36523(13) -0.01955(12) 0.05195(12) 0.0310(5) Uani 1 1 d . . . . .
H17A H 0.352306 -0.048912 0.006601 0.047 Uiso 1 1 calc R U . . .
H17B H 0.404085 0.020320 0.057385 0.047 Uiso 1 1 calc R U . . .
H17C H 0.388624 -0.053191 0.095490 0.047 Uiso 1 1 calc R U . . .
C18 C 0.25012(16) 0.06530(14) -0.02469(12) 0.0410(6) Uani 1 1 d . . . . .
H18A H 0.238782 0.033391 -0.068181 0.061 Uiso 1 1 calc R U . . .
H18B H 0.199781 0.087850 -0.030154 0.061 Uiso 1 1 calc R U . . .
H18C H 0.287748 0.105681 -0.021140 0.061 Uiso 1 1 calc R U . . .
C19 C 0.35998(13) 0.48042(10) 0.32270(11) 0.0243(4) Uani 1 1 d . . . . .
H19A H 0.405085 0.453365 0.363781 0.029 Uiso 1 1 calc R U . . .
H19B H 0.315082 0.483516 0.335686 0.029 Uiso 1 1 calc R U . . .
C20 C 0.38724(11) 0.56005(10) 0.31748(11) 0.0199(4) Uani 1 1 d . . . . .
C21 C 0.36300(11) 0.59591(10) 0.24960(11) 0.0202(4) Uani 1 1 d . . . . .
H21A H 0.331419 0.568808 0.204764 0.024 Uiso 1 1 calc R U . . .
C22 C 0.38402(11) 0.67144(10) 0.24551(10) 0.0182(4) Uani 1 1 d . . . . .
C23 C 0.43098(11) 0.70897(10) 0.31197(10) 0.0185(4) Uani 1 1 d . . . . .
H23A H 0.445779 0.760170 0.310108 0.022 Uiso 1 1 calc R U . . .
C24 C 0.45737(11) 0.67434(10) 0.38160(10) 0.0197(4) Uani 1 1 d . . . . .
C25 C 0.43498(11) 0.59938(10) 0.38320(11) 0.0202(4) Uani 1 1 d . . . . .
H25A H 0.452545 0.574555 0.429905 0.024 Uiso 1 1 calc R U . . .
C26 C 0.35575(11) 0.70866(10) 0.16885(10) 0.0201(4) Uani 1 1 d . . . . .
C27 C 0.26526(12) 0.69517(12) 0.12002(11) 0.0285(5) Uani 1 1 d . . . . .
H27A H 0.235270 0.717398 0.144226 0.043 Uiso 1 1 calc R U . . .
H27B H 0.247993 0.718959 0.071115 0.043 Uiso 1 1 calc R U . . .
H27C H 0.254673 0.640537 0.113503 0.043 Uiso 1 1 calc R U . . .
C28 C 0.40321(13) 0.67412(12) 0.13151(12) 0.0293(4) Uani 1 1 d . . . . .
H28A H 0.395042 0.619081 0.127336 0.044 Uiso 1 1 calc R U . . .
H28B H 0.384233 0.695998 0.081575 0.044 Uiso 1 1 calc R U . . .
H28C H 0.460723 0.685195 0.161725 0.044 Uiso 1 1 calc R U . . .
C29 C 0.36944(13) 0.79459(10) 0.17474(12) 0.0291(5) Uani 1 1 d . . . . .
H29A H 0.339394 0.817539 0.198567 0.044 Uiso 1 1 calc R U . . .
H29B H 0.427079 0.805203 0.204795 0.044 Uiso 1 1 calc R U . . .
H29C H 0.350589 0.816007 0.124645 0.044 Uiso 1 1 calc R U . . .
C30 C 0.50726(12) 0.72039(11) 0.45303(11) 0.0246(4) Uani 1 1 d . . . . .
C31 C 0.57926(13) 0.75750(13) 0.44929(13) 0.0353(5) Uani 1 1 d . . . . .
H31A H 0.560025 0.788783 0.404175 0.053 Uiso 1 1 calc R U . . .
H31B H 0.608441 0.789441 0.493466 0.053 Uiso 1 1 calc R U . . .
H31C H 0.615433 0.718063 0.447838 0.053 Uiso 1 1 calc R U . . .
C32 C 0.45284(14) 0.78269(13) 0.45847(13) 0.0382(6) Uani 1 1 d . . . . .
H32A H 0.432043 0.814331 0.413498 0.057 Uiso 1 1 calc R U . . .
H32B H 0.407661 0.759336 0.462852 0.057 Uiso 1 1 calc R U . . .
H32C H 0.484096 0.814177 0.502528 0.057 Uiso 1 1 calc R U . . .
C33 C 0.53868(15) 0.67218(13) 0.52351(12) 0.0375(5) Uani 1 1 d . . . . .
H33A H 0.493217 0.647967 0.526734 0.056 Uiso 1 1 calc R U . . .
H33B H 0.575017 0.633079 0.521752 0.056 Uiso 1 1 calc R U . . .
H33C H 0.568024 0.704457 0.567381 0.056 Uiso 1 1 calc R U . . .
C34 C 0.21264(10) 0.37662(10) 0.24936(12) 0.0174(3) Uani 1 1 d . . . . .
C35 C 0.09164(15) 0.34234(12) 0.24577(18) 0.0443(6) Uani 1 1 d . . . . .
H35A H 0.049454 0.328497 0.195187 0.053 Uiso 1 1 calc R U . . .
H35B H 0.076667 0.321024 0.283027 0.053 Uiso 1 1 calc R U . . .
C36 C 0.09995(15) 0.42466(12) 0.25349(18) 0.0442(6) Uani 1 1 d . . . . .
H36A H 0.050259 0.449840 0.216240 0.053 Uiso 1 1 calc R U . . .
H36B H 0.109758 0.440398 0.304057 0.053 Uiso 1 1 calc R U . . .
C37 C 0.14854(13) 0.48791(10) 0.17286(11) 0.0251(4) Uani 1 1 d . . . . .
H37A H 0.103023 0.462576 0.130626 0.030 Uiso 1 1 calc R U . . .
H37B H 0.195461 0.486873 0.162649 0.030 Uiso 1 1 calc R U . . .
C38 C 0.12581(11) 0.56985(10) 0.17657(11) 0.0193(4) Uani 1 1 d . . . . .
C39 C 0.07529(11) 0.60771(10) 0.11111(10) 0.0197(4) Uani 1 1 d . . . . .
H39A H 0.052279 0.580820 0.065132 0.024 Uiso 1 1 calc R U . . .
C40 C 0.05776(11) 0.68465(10) 0.11175(11) 0.0206(4) Uani 1 1 d . . . . .
C41 C 0.09200(11) 0.72177(10) 0.18039(10) 0.0200(4) Uani 1 1 d . . . . .
H41A H 0.080477 0.774053 0.181763 0.024 Uiso 1 1 calc R U . . .
C42 C 0.14246(11) 0.68545(10) 0.24713(10) 0.0180(4) Uani 1 1 d . . . . .
C43 C 0.15892(11) 0.60877(10) 0.24386(10) 0.0193(4) Uani 1 1 d . . . . .
H43A H 0.193422 0.582749 0.288536 0.023 Uiso 1 1 calc R U . . .
C44 C 0.00475(12) 0.72980(11) 0.04033(11) 0.0253(4) Uani 1 1 d . . . . .
C45 C -0.02937(15) 0.68029(13) -0.02934(12) 0.0363(5) Uani 1 1 d . . . . .
H45A H -0.061990 0.639595 -0.023927 0.055 Uiso 1 1 calc R U . . .
H45B H -0.063111 0.711240 -0.073061 0.055 Uiso 1 1 calc R U . . .
H45C H 0.015041 0.658158 -0.035864 0.055 Uiso 1 1 calc R U . . .
C46 C -0.06611(13) 0.76545(12) 0.04808(12) 0.0307(5) Uani 1 1 d . . . . .
H46A H -0.045194 0.797561 0.092732 0.046 Uiso 1 1 calc R U . . .
H46B H -0.098536 0.796297 0.003850 0.046 Uiso 1 1 calc R U . . .
H46C H -0.099739 0.725193 0.052590 0.046 Uiso 1 1 calc R U . . .
C47 C 0.05550(14) 0.79298(12) 0.03056(12) 0.0334(5) Uani 1 1 d . . . . .
H47A H 0.077908 0.825381 0.075039 0.050 Uiso 1 1 calc R U . . .
H47B H 0.099585 0.770420 0.023805 0.050 Uiso 1 1 calc R U . . .
H47C H 0.021433 0.823503 -0.013392 0.050 Uiso 1 1 calc R U . . .
C48 C 0.18101(11) 0.73089(10) 0.32000(10) 0.0207(4) Uani 1 1 d . . . . .
C49 C 0.23860(12) 0.78958(11) 0.31429(11) 0.0257(4) Uani 1 1 d . . . . .
H49A H 0.208634 0.822424 0.271010 0.039 Uiso 1 1 calc R U . . .
H49B H 0.262394 0.820404 0.359828 0.039 Uiso 1 1 calc R U . . .
H49C H 0.281523 0.763356 0.308403 0.039 Uiso 1 1 calc R U . . .
C50 C 0.11588(13) 0.77247(12) 0.33208(12) 0.0287(4) Uani 1 1 d . . . . .
H50A H 0.084464 0.805080 0.288977 0.043 Uiso 1 1 calc R U . . .
H50B H 0.080073 0.735290 0.337645 0.043 Uiso 1 1 calc R U . . .
H50C H 0.141522 0.803586 0.377317 0.043 Uiso 1 1 calc R U . . .
C51 C 0.22904(14) 0.68058(12) 0.38767(11) 0.0307(5) Uani 1 1 d . . . . .
H51A H 0.252588 0.711817 0.432936 0.046 Uiso 1 1 calc R U . . .
H51B H 0.193178 0.642543 0.391939 0.046 Uiso 1 1 calc R U . . .
H51C H 0.272214 0.655062 0.381621 0.046 Uiso 1 1 calc R U . . .
C52 C 0.21427(13) 0.26989(10) 0.32697(11) 0.0250(4) Uani 1 1 d . . . . .
H52A H 0.210506 0.296745 0.368309 0.030 Uiso 1 1 calc R U . . .
H52B H 0.271905 0.268003 0.338971 0.030 Uiso 1 1 calc R U . . .
C53 C 0.18371(11) 0.18943(10) 0.32285(11) 0.0196(4) Uani 1 1 d . . . . .
C54 C 0.14012(11) 0.15338(10) 0.25512(10) 0.0192(4) Uani 1 1 d . . . . .
H54A H 0.125762 0.180566 0.210095 0.023 Uiso 1 1 calc R U . . .
C55 C 0.11666(11) 0.07719(10) 0.25170(10) 0.0173(4) Uani 1 1 d . . . . .
C56 C 0.13827(11) 0.03942(10) 0.31857(10) 0.0191(4) Uani 1 1 d . . . . .
H56A H 0.123266 -0.012273 0.317042 0.023 Uiso 1 1 calc R U . . .
C57 C 0.18128(11) 0.07445(10) 0.38816(10) 0.0191(4) Uani 1 1 d . . . . .
C58 C 0.20356(11) 0.14989(10) 0.38892(11) 0.0198(4) Uani 1 1 d . . . . .
H58A H 0.232898 0.174992 0.435437 0.024 Uiso 1 1 calc R U . . .
C59 C 0.06732(11) 0.04004(10) 0.17504(10) 0.0202(4) Uani 1 1 d . . . . .
C60 C -0.01793(12) 0.07319(11) 0.14023(11) 0.0286(4) Uani 1 1 d . . . . .
H60A H -0.042537 0.062827 0.172890 0.043 Uiso 1 1 calc R U . . .
H60B H -0.015310 0.128115 0.134228 0.043 Uiso 1 1 calc R U . . .
H60C H -0.050535 0.049864 0.091292 0.043 Uiso 1 1 calc R U . . .
C61 C 0.10641(13) 0.05589(12) 0.12448(11) 0.0285(4) Uani 1 1 d . . . . .
H61A H 0.160952 0.034496 0.147132 0.043 Uiso 1 1 calc R U . . .
H61B H 0.074037 0.032525 0.075511 0.043 Uiso 1 1 calc R U . . .
H61C H 0.109263 0.110777 0.118447 0.043 Uiso 1 1 calc R U . . .
C62 C 0.06139(13) -0.04624(10) 0.18051(12) 0.0288(4) Uani 1 1 d . . . . .
H62A H 0.115607 -0.068326 0.202738 0.043 Uiso 1 1 calc R U . . .
H62B H 0.035559 -0.058176 0.211850 0.043 Uiso 1 1 calc R U . . .
H62C H 0.029202 -0.067373 0.130447 0.043 Uiso 1 1 calc R U . . .
C63 C 0.20287(12) 0.02857(11) 0.45948(11) 0.0235(4) Uani 1 1 d . . . . .
C64 C 0.24219(15) 0.07743(13) 0.52977(11) 0.0334(5) Uani 1 1 d . . . . .
H64A H 0.254895 0.045886 0.573788 0.050 Uiso 1 1 calc R U . . .
H64B H 0.291928 0.099864 0.533647 0.050 Uiso 1 1 calc R U . . .
H64C H 0.204973 0.117900 0.526986 0.050 Uiso 1 1 calc R U . . .
C65 C 0.12656(14) -0.00779(13) 0.45610(12) 0.0327(5) Uani 1 1 d . . . . .
H65A H 0.100503 -0.039415 0.411245 0.049 Uiso 1 1 calc R U . . .
H65B H 0.141288 -0.039256 0.500542 0.049 Uiso 1 1 calc R U . . .
H65C H 0.089236 0.032101 0.454343 0.049 Uiso 1 1 calc R U . . .
C66 C 0.26203(15) -0.03478(13) 0.46576(13) 0.0368(5) Uani 1 1 d . . . . .
H66A H 0.237751 -0.066765 0.421041 0.055 Uiso 1 1 calc R U . . .
H66B H 0.311995 -0.012306 0.470225 0.055 Uiso 1 1 calc R U . . .
H66C H 0.274087 -0.065703 0.510020 0.055 Uiso 1 1 calc R U . . .

loop_
_atom_site_aniso_label
_atom_site_aniso_U_11
_atom_site_aniso_U_22
_atom_site_aniso_U_33
_atom_site_aniso_U_23
_atom_site_aniso_U_13
_atom_site_aniso_U_12
N1 0.0220(8) 0.0118(7) 0.0280(8) -0.0022(6) 0.0141(7) -0.0034(6)
N2 0.0197(8) 0.0123(7) 0.0273(8) -0.0019(6) 0.0113(7) 0.0010(6)
N3 0.0215(8) 0.0119(7) 0.0281(9) 0.0032(6) 0.0126(7) 0.0000(6)
N4 0.0223(8) 0.0122(7) 0.0276(9) 0.0023(6) 0.0145(7) 0.0037(6)
C1 0.0209(9) 0.0084(7) 0.0206(8) 0.0004(6) 0.0090(8) -0.0004(7)
C2 0.0282(11) 0.0218(10) 0.0529(14) -0.0023(10) 0.0245(10) -0.0018(8)
C3 0.0278(11) 0.0239(10) 0.0508(13) -0.0032(10) 0.0226(10) 0.0001(8)
C4 0.0330(11) 0.0147(9) 0.0218(10) -0.0008(7) 0.0097(9) 0.0038(8)
C5 0.0217(9) 0.0142(8) 0.0258(10) -0.0007(7) 0.0124(8) 0.0007(7)
C6 0.0244(10) 0.0140(8) 0.0208(9) -0.0029(7) 0.0113(8) -0.0006(7)
C7 0.0218(9) 0.0142(8) 0.0211(9) -0.0001(7) 0.0110(8) -0.0007(7)
C8 0.0262(10) 0.0126(8) 0.0250(10) -0.0014(7) 0.0130(8) 0.0019(7)
C9 0.0245(9) 0.0172(9) 0.0219(9) -0.0029(7) 0.0119(8) 0.0016(7)
C10 0.0250(10) 0.0178(9) 0.0210(9) 0.0019(7) 0.0114(8) 0.0020(7)
C11 0.0265(10) 0.0143(8) 0.0216(9) 0.0013(7) 0.0122(8) 0.0013(7)
C12 0.0450(13) 0.0214(10) 0.0220(10) 0.0008(8) 0.0141(9) 0.0008(9)
C13 0.0314(10) 0.0193(9) 0.0311(11) 0.0028(8) 0.0182(9) -0.0015(8)
C14 0.0259(10) 0.0240(10) 0.0294(11) 0.0051(8) 0.0113(9) 0.0034(8)
C15 0.0321(11) 0.0222(10) 0.0219(10) -0.0040(8) 0.0117(8) 0.0049(8)
C16 0.0309(11) 0.0335(12) 0.0298(11) -0.0149(9) 0.0095(9) -0.0009(9)
C17 0.0381(12) 0.0283(11) 0.0311(11) -0.0040(9) 0.0198(10) 0.0036(9)
C18 0.0611(16) 0.0381(13) 0.0198(11) -0.0005(9) 0.0153(11) 0.0153(12)
C19 0.0329(11) 0.0154(9) 0.0227(10) 0.0001(7) 0.0112(9) -0.0073(8)
C20 0.0217(9) 0.0142(8) 0.0241(10) 0.0001(7) 0.0107(8) -0.0012(7)
C21 0.0225(9) 0.0152(8) 0.0216(9) -0.0043(7) 0.0092(8) -0.0045(7)
C22 0.0194(9) 0.0142(8) 0.0225(9) 0.0006(7) 0.0110(8) 0.0008(7)
C23 0.0218(9) 0.0106(8) 0.0234(9) -0.0007(7) 0.0107(8) -0.0024(7)
C24 0.0190(9) 0.0175(9) 0.0214(9) -0.0024(7) 0.0083(8) -0.0022(7)
C25 0.0215(9) 0.0180(9) 0.0193(9) 0.0021(7) 0.0079(8) -0.0005(7)
C26 0.0248(9) 0.0164(8) 0.0196(9) 0.0017(7) 0.0106(8) 0.0009(7)
C27 0.0251(10) 0.0326(11) 0.0235(10) 0.0059(9) 0.0076(8) 0.0011(8)
C28 0.0358(11) 0.0278(10) 0.0305(11) 0.0033(9) 0.0207(9) 0.0046(9)
C29 0.0388(12) 0.0174(9) 0.0298(11) 0.0049(8) 0.0147(9) 0.0008(8)
C30 0.0250(10) 0.0230(10) 0.0203(10) -0.0040(8) 0.0059(8) -0.0053(8)
C31 0.0285(11) 0.0386(12) 0.0313(12) -0.0046(10) 0.0074(9) -0.0139(9)
C32 0.0378(13) 0.0356(12) 0.0341(12) -0.0191(10) 0.0106(10) -0.0051(10)
C33 0.0423(13) 0.0373(12) 0.0231(11) -0.0026(9) 0.0067(10) -0.0115(10)
C34 0.0217(9) 0.0093(7) 0.0202(8) -0.0005(6) 0.0089(8) -0.0004(7)
C35 0.0364(13) 0.0237(11) 0.0868(19) 0.0096(12) 0.0403(14) 0.0042(9)
C36 0.0373(13) 0.0255(11) 0.0855(19) 0.0132(12) 0.0417(14) 0.0079(10)
C37 0.0377(11) 0.0136(9) 0.0227(10) 0.0006(7) 0.0128(9) 0.0063(8)
C38 0.0219(9) 0.0124(8) 0.0257(10) 0.0007(7) 0.0127(8) 0.0013(7)
C39 0.0228(9) 0.0163(9) 0.0191(9) -0.0012(7) 0.0090(8) 0.0009(7)
C40 0.0214(9) 0.0166(9) 0.0227(9) 0.0035(7) 0.0094(8) 0.0016(7)
C41 0.0244(9) 0.0097(8) 0.0257(10) 0.0013(7) 0.0114(8) 0.0017(7)
C42 0.0200(9) 0.0143(8) 0.0207(9) -0.0001(7) 0.0102(8) -0.0015(7)
C43 0.0227(9) 0.0140(8) 0.0204(9) 0.0040(7) 0.0092(8) 0.0024(7)
C44 0.0274(10) 0.0228(10) 0.0213(10) 0.0035(8) 0.0076(8) 0.0070(8)
C45 0.0426(13) 0.0331(12) 0.0228(11) 0.0021(9) 0.0062(10) 0.0107(10)
C46 0.0268(10) 0.0294(11) 0.0300(11) 0.0057(9) 0.0083(9) 0.0080(9)
C47 0.0357(12) 0.0303(11) 0.0319(12) 0.0142(9) 0.0137(10) 0.0064(9)
C48 0.0251(9) 0.0151(8) 0.0206(9) 0.0002(7) 0.0094(8) 0.0003(7)
C49 0.0262(10) 0.0199(9) 0.0294(10) -0.0032(8) 0.0114(8) -0.0039(8)
C50 0.0312(11) 0.0265(10) 0.0324(11) -0.0068(9) 0.0181(9) -0.0030(8)
C51 0.0423(12) 0.0217(10) 0.0206(10) -0.0001(8) 0.0082(9) -0.0004(9)
C52 0.0355(11) 0.0161(9) 0.0208(10) -0.0008(7) 0.0109(9) -0.0081(8)
C53 0.0240(9) 0.0137(8) 0.0238(9) -0.0002(7) 0.0132(8) -0.0017(7)
C54 0.0255(10) 0.0151(8) 0.0192(9) 0.0021(7) 0.0122(8) 0.0002(7)
C55 0.0187(9) 0.0143(8) 0.0204(9) 0.0003(7) 0.0103(7) 0.0007(7)
C56 0.0236(9) 0.0111(8) 0.0243(9) 0.0002(7) 0.0125(8) -0.0019(7)
C57 0.0216(9) 0.0178(9) 0.0207(9) 0.0035(7) 0.0121(8) 0.0010(7)
C58 0.0217(9) 0.0174(9) 0.0204(9) -0.0020(7) 0.0099(8) -0.0032(7)
C59 0.0235(9) 0.0150(8) 0.0210(9) -0.0003(7) 0.0094(8) -0.0004(7)
C60 0.0260(10) 0.0270(10) 0.0277(11) -0.0010(8) 0.0082(9) 0.0011(8)
C61 0.0324(11) 0.0304(11) 0.0258(10) -0.0048(9) 0.0160(9) -0.0032(9)
C62 0.0369(11) 0.0175(9) 0.0282(11) -0.0035(8) 0.0118(9) -0.0026(8)
C63 0.0296(10) 0.0209(9) 0.0211(10) 0.0031(8) 0.0127(8) -0.0003(8)
C64 0.0467(13) 0.0325(12) 0.0197(10) 0.0017(9) 0.0143(10) -0.0086(10)
C65 0.0397(12) 0.0325(11) 0.0307(11) 0.0041(9) 0.0203(10) -0.0078(10)
C66 0.0474(14) 0.0349(12) 0.0317(12) 0.0169(10) 0.0214(11) 0.0144(10)

loop_
_atom_type_symbol
_atom_type_description
_atom_type_scat_dispersion_real
_atom_type_scat_dispersion_imag
_atom_type_scat_source
C C 0.0033 0.0016 'International Tables Vol C Tables 4.2.6.8 and 6.1.1.4'
H H 0.0000 0.0000 'International Tables Vol C Tables 4.2.6.8 and 6.1.1.4'
N N 0.0061 0.0033 'International Tables Vol C Tables 4.2.6.8 and 6.1.1.4'

loop_
_geom_angle_atom_site_label_1
_geom_angle_atom_site_label_2
_geom_angle_atom_site_label_3
_geom_angle
_geom_angle_site_symmetry_1
_geom_angle_site_symmetry_3
_geom_angle_publ_flag
C1 N1 C19 114.16(15) . . ?
C1 N1 C2 105.55(14) . . ?
C19 N1 C2 114.90(16) . . ?
C1 N2 C4 114.67(15) . . ?
C1 N2 C3 105.69(14) . . ?
C4 N2 C3 115.12(16) . . ?
C34 N3 C52 115.39(15) . . ?
C34 N3 C35 106.02(14) . . ?
C52 N3 C35 115.30(18) . . ?
C34 N4 C37 115.35(15) . . ?
C34 N4 C36 106.00(15) . . ?
C37 N4 C36 115.38(17) . . ?
C34 C1 N2 124.36(14) . . ?
C34 C1 N1 124.44(14) . . ?
N2 C1 N1 111.19(13) . . ?
N1 C2 C3 104.85(17) . . ?
N2 C3 C2 104.88(17) . . ?
N2 C4 C5 113.46(16) . . ?
C6 C5 C10 119.57(16) . . ?
C6 C5 C4 121.06(17) . . ?
C10 C5 C4 119.27(17) . . ?
C5 C6 C7 121.02(17) . . ?
C8 C7 C6 117.75(17) . . ?
C8 C7 C11 119.70(15) . . ?
C6 C7 C11 122.44(16) . . ?
C7 C8 C9 122.96(16) . . ?
C8 C9 C10 117.39(17) . . ?
C8 C9 C15 119.29(16) . . ?
C10 C9 C15 123.28(17) . . ?
C5 C10 C9 121.32(17) . . ?
C12 C11 C13 108.45(16) . . ?
C12 C11 C7 112.15(14) . . ?
C13 C11 C7 108.33(15) . . ?
C12 C11 C14 108.69(16) . . ?
C13 C11 C14 109.07(15) . . ?
C7 C11 C14 110.08(15) . . ?
C9 C15 C18 112.57(16) . . ?
C9 C15 C16 108.14(16) . . ?
C18 C15 C16 108.55(18) . . ?
C9 C15 C17 109.91(16) . . ?
C18 C15 C17 108.13(18) . . ?
C16 C15 C17 109.50(16) . . ?
N1 C19 C20 114.02(15) . . ?
C21 C20 C25 119.24(16) . . ?
C21 C20 C19 121.79(17) . . ?
C25 C20 C19 118.90(16) . . ?
C20 C21 C22 121.40(17) . . ?
C23 C22 C21 117.78(17) . . ?
C23 C22 C26 122.80(15) . . ?
C21 C22 C26 119.42(16) . . ?
C22 C23 C24 122.46(16) . . ?
C25 C24 C23 117.94(17) . . ?
C25 C24 C30 122.57(17) . . ?
C23 C24 C30 119.46(15) . . ?
C24 C25 C20 121.18(17) . . ?
C28 C26 C29 108.51(16) . . ?
C28 C26 C27 109.90(16) . . ?
C29 C26 C27 107.37(16) . . ?
C28 C26 C22 108.60(15) . . ?
C29 C26 C22 112.19(15) . . ?
C27 C26 C22 110.24(15) . . ?
C33 C30 C31 108.46(18) . . ?
C33 C30 C32 108.35(19) . . ?
C31 C30 C32 108.96(18) . . ?
C33 C30 C24 112.72(16) . . ?
C31 C30 C24 110.23(17) . . ?
C32 C30 C24 108.06(16) . . ?
C1 C34 N3 124.45(15) . . ?
C1 C34 N4 124.95(15) . . ?
N3 C34 N4 110.60(13) . . ?
C36 C35 N3 106.26(19) . . ?
N4 C36 C35 106.68(19) . . ?
N4 C37 C38 113.56(15) . . ?
C43 C38 C39 119.57(16) . . ?
C43 C38 C37 120.75(16) . . ?
C39 C38 C37 119.56(17) . . ?
C38 C39 C40 121.13(17) . . ?
C41 C40 C39 117.63(17) . . ?
C41 C40 C44 119.31(16) . . ?
C39 C40 C44 123.04(17) . . ?
C40 C41 C42 122.75(16) . . ?
C41 C42 C43 117.73(16) . . ?
C41 C42 C48 119.75(15) . . ?
C43 C42 C48 122.44(16) . . ?
C38 C43 C42 121.19(17) . . ?
C45 C44 C47 108.51(18) . . ?
C45 C44 C46 108.39(18) . . ?
C47 C44 C46 109.23(17) . . ?
C45 C44 C40 112.46(16) . . ?
C47 C44 C40 109.07(16) . . ?
C46 C44 C40 109.13(16) . . ?
C51 C48 C42 112.15(15) . . ?
C51 C48 C50 108.51(16) . . ?
C42 C48 C50 110.30(15) . . ?
C51 C48 C49 108.43(16) . . ?
C42 C48 C49 108.39(15) . . ?
C50 C48 C49 109.00(15) . . ?
N3 C52 C53 113.95(16) . . ?
C54 C53 C58 119.43(16) . . ?
C54 C53 C52 121.29(16) . . ?
C58 C53 C52 119.20(17) . . ?
C53 C54 C55 121.10(17) . . ?
C56 C55 C54 117.85(16) . . ?
C56 C55 C59 123.05(15) . . ?
C54 C55 C59 119.09(16) . . ?
C55 C56 C57 122.62(16) . . ?
C58 C57 C56 117.59(16) . . ?
C58 C57 C63 123.09(17) . . ?
C56 C57 C63 119.31(16) . . ?
C57 C58 C53 121.41(17) . . ?
C60 C59 C61 109.95(16) . . ?
C60 C59 C62 108.51(16) . . ?
C61 C59 C62 107.57(16) . . ?
C60 C59 C55 108.25(15) . . ?
C61 C59 C55 110.16(15) . . ?
C62 C59 C55 112.37(15) . . ?
C64 C63 C57 112.31(16) . . ?
C64 C63 C66 108.34(18) . . ?
C57 C63 C66 109.15(16) . . ?
C64 C63 C65 108.36(17) . . ?
C57 C63 C65 110.01(16) . . ?
C66 C63 C65 108.59(17) . . ?

loop_
_geom_bond_atom_site_label_1
_geom_bond_atom_site_label_2
_geom_bond_distance
_geom_bond_site_symmetry_2
_geom_bond_publ_flag
N1 C1 1.432(2) . ?
N1 C19 1.462(2) . ?
N1 C2 1.476(2) . ?
N2 C1 1.429(2) . ?
N2 C4 1.466(2) . ?
N2 C3 1.472(3) . ?
N3 C34 1.428(2) . ?
N3 C52 1.459(2) . ?
N3 C35 1.465(3) . ?
N4 C34 1.430(2) . ?
N4 C37 1.459(2) . ?
N4 C36 1.460(3) . ?
C1 C34 1.338(2) . ?
C2 C3 1.499(3) . ?
C4 C5 1.516(2) . ?
C5 C6 1.387(3) . ?
C5 C10 1.389(3) . ?
C6 C7 1.397(2) . ?
C7 C8 1.391(3) . ?
C7 C11 1.535(2) . ?
C8 C9 1.393(3) . ?
C9 C10 1.396(3) . ?
C9 C15 1.531(3) . ?
C11 C12 1.523(3) . ?
C11 C13 1.535(3) . ?
C11 C14 1.538(3) . ?
C15 C18 1.532(3) . ?
C15 C16 1.536(3) . ?
C15 C17 1.540(3) . ?
C19 C20 1.514(2) . ?
C20 C21 1.382(3) . ?
C20 C25 1.394(3) . ?
C21 C22 1.402(2) . ?
C22 C23 1.386(2) . ?
C22 C26 1.533(2) . ?
C23 C24 1.397(3) . ?
C24 C25 1.391(3) . ?
C24 C30 1.538(3) . ?
C26 C28 1.531(3) . ?
C26 C29 1.532(2) . ?
C26 C27 1.533(3) . ?
C30 C33 1.523(3) . ?
C30 C31 1.530(3) . ?
C30 C32 1.535(3) . ?
C35 C36 1.460(3) . ?
C37 C38 1.518(2) . ?
C38 C43 1.386(3) . ?
C38 C39 1.390(3) . ?
C39 C40 1.397(2) . ?
C40 C41 1.392(3) . ?
C40 C44 1.541(3) . ?
C41 C42 1.393(2) . ?
C42 C43 1.395(2) . ?
C42 C48 1.532(2) . ?
C44 C45 1.523(3) . ?
C44 C47 1.534(3) . ?
C44 C46 1.538(3) . ?
C48 C51 1.525(3) . ?
C48 C50 1.534(3) . ?
C48 C49 1.536(3) . ?
C52 C53 1.517(2) . ?
C53 C54 1.381(3) . ?
C53 C58 1.395(3) . ?
C54 C55 1.405(2) . ?
C55 C56 1.387(3) . ?
C55 C59 1.535(2) . ?
C56 C57 1.399(3) . ?
C57 C58 1.392(3) . ?
C57 C63 1.534(3) . ?
C59 C60 1.530(3) . ?
C59 C61 1.531(3) . ?
C59 C62 1.533(2) . ?
C63 C64 1.527(3) . ?
C63 C66 1.535(3) . ?
C63 C65 1.537(3) . ?
